data_1547176
loop_
_publ_author_name
'Meninno, Sara'
'Roselli, Angelo'
'Capobianco, Amedeo'
'Overgaard, Jacob'
'Lattanzi, Alessandra'

_publ_section_title
;
 Diastereodivergent and Enantioselective Access to Spiroepoxides via
 Organocatalytic Epoxidation of Unsaturated Pyrazolones.
;
_journal_issue 19
_journal_name_full 'Organic letters'
_journal_page_first 5030
_journal_page_last 5033
_journal_paper_doi 10.1021/acs.orglett.7b02189
_journal_volume 19
_journal_year 2017
_chemical_absolute_configuration ad
_chemical_formula_moiety 'C17 H13 Br N2 O2'
_chemical_formula_sum 'C17 H13 Br N2 O2'
_chemical_formula_weight 357.20
_space_group_crystal_system tetragonal
_space_group_IT_number 78
_space_group_name_Hall 'P 4cw'
_space_group_name_H-M_alt 'P 43'
_symmetry_space_group_name_Hall 'P 4cw'
_symmetry_space_group_name_H-M 'P 43'
_atom_sites_solution_hydrogens geom
_audit_creation_date 2017-03-13
_audit_creation_method
;
Olex2 1.2
(compiled 2015.09.30 svn.r3233 for OlexSys, GUI svn.r5103)
;
_cell_angle_alpha 90
_cell_angle_beta 90
_cell_angle_gamma 90
_cell_formula_units_Z 8
_cell_length_a 14.4914(3)
_cell_length_b 14.4914(3)
_cell_length_c 14.4935(5)
_cell_measurement_reflns_used 4894
_cell_measurement_temperature 100
_cell_measurement_theta_max 26.3540
_cell_measurement_theta_min 1.9630
_cell_volume 3043.64(14)
_computing_cell_refinement 'CrysAlisPro 1.171.38.43b (Rigaku OD, 2015)'
_computing_data_collection 'CrysAlisPro 1.171.38.43b (Rigaku OD, 2015)'
_computing_data_reduction 'CrysAlisPro 1.171.38.43b (Rigaku OD, 2015)'
_computing_molecular_graphics 'Olex2 (Dolomanov et al., 2009)'
_computing_publication_material 'Olex2 (Dolomanov et al., 2009)'
_computing_structure_refinement 'ShelXL (Sheldrick, 2015)'
_computing_structure_solution 'ShelXT (Sheldrick, 2015)'
_diffrn_ambient_environment N~2~
_diffrn_ambient_temperature 100
_diffrn_detector 'CCD plate'
_diffrn_detector_area_resol_mean 10.3590
_diffrn_detector_type Atlas
_diffrn_measured_fraction_theta_full 0.994
_diffrn_measured_fraction_theta_max 0.994
_diffrn_measurement_details
;
List of Runs (angles in degrees, time in seconds):

  # Type    Start    End  Width  t~exp~   \w     \q     \k     \f   Frames
--------------------------------------------------------------------------
  1  \w    -11.00  68.00   1.00   22.50    --   18.69 -99.00-180.00   79
  2  \w    -15.00  68.00   1.00   22.50    --   18.69  19.00  30.00   83
  3  \w   -121.00 -41.00   1.00   22.50    --  -19.78-178.00-120.00   80
  4  \w   -112.00  22.00   1.00   22.50    --  -19.78 -57.00  90.00  134
;
_diffrn_measurement_device 'four-circle diffractometer'
_diffrn_measurement_device_type 'SuperNova, Single source at offset, Atlas'
_diffrn_measurement_method '\w scans'
_diffrn_orient_matrix_type 'CrysAlisPro convention (1999,Acta A55,543-557)'
_diffrn_orient_matrix_UB_11 0.0222158000
_diffrn_orient_matrix_UB_12 -0.0362025000
_diffrn_orient_matrix_UB_13 -0.0242053000
_diffrn_orient_matrix_UB_21 0.0207131000
_diffrn_orient_matrix_UB_22 0.0327067000
_diffrn_orient_matrix_UB_23 -0.0299742000
_diffrn_orient_matrix_UB_31 0.0383980000
_diffrn_orient_matrix_UB_32 0.0034585000
_diffrn_orient_matrix_UB_33 0.0302161000
_diffrn_radiation_monochromator mirror
_diffrn_radiation_probe x-ray
_diffrn_radiation_type MoK\a
_diffrn_radiation_wavelength 0.71073
_diffrn_reflns_av_R_equivalents 0.1103
_diffrn_reflns_av_unetI/netI 0.2080
_diffrn_reflns_Laue_measured_fraction_full 0.994
_diffrn_reflns_Laue_measured_fraction_max 0.994
_diffrn_reflns_limit_h_max 17
_diffrn_reflns_limit_h_min -17
_diffrn_reflns_limit_k_max 17
_diffrn_reflns_limit_k_min -17
_diffrn_reflns_limit_l_max 17
_diffrn_reflns_limit_l_min -16
_diffrn_reflns_number 19151
_diffrn_reflns_point_group_measured_fraction_full 0.942
_diffrn_reflns_point_group_measured_fraction_max 0.942
_diffrn_reflns_theta_full 26.000
_diffrn_reflns_theta_max 26.019
_diffrn_reflns_theta_min 1.987
_diffrn_source 'micro-focus sealed X-ray tube'
_diffrn_source_type 'SuperNova (Mo) X-ray Source'
_exptl_absorpt_coefficient_mu 2.709
_exptl_absorpt_correction_T_max 1.000
_exptl_absorpt_correction_T_min 0.768
_exptl_absorpt_correction_type gaussian
_exptl_absorpt_process_details
;
CrysAlisPro 1.171.38.43b (Rigaku Oxford Diffraction, 2015)
Numerical absorption correction based on gaussian integration over
            a multifaceted crystal model
Empirical absorption correction using spherical harmonics,
 implemented in SCALE3 ABSPACK scaling algorithm.
;
_exptl_crystal_colour 'clear light colourless'
_exptl_crystal_colour_lustre clear
_exptl_crystal_colour_modifier light
_exptl_crystal_colour_primary colourless
_exptl_crystal_density_diffrn 1.559
_exptl_crystal_description irregular
_exptl_crystal_F_000 1440
_exptl_crystal_size_max 0.22
_exptl_crystal_size_mid 0.151
_exptl_crystal_size_min 0.103
_refine_diff_density_max 0.821
_refine_diff_density_min -0.521
_refine_diff_density_rms 0.091
_refine_ls_abs_structure_details
;
 Classical Flack method preferred over Parsons because s.u. lower.
;
_refine_ls_abs_structure_Flack -0.029(15)
_refine_ls_extinction_method none
_refine_ls_goodness_of_fit_ref 0.669
_refine_ls_hydrogen_treatment constr
_refine_ls_matrix_type full
_refine_ls_number_parameters 399
_refine_ls_number_reflns 5623
_refine_ls_number_restraints 1
_refine_ls_restrained_S_all 0.669
_refine_ls_R_factor_all 0.0841
_refine_ls_R_factor_gt 0.0553
_refine_ls_shift/su_max 0.001
_refine_ls_shift/su_mean 0.000
_refine_ls_structure_factor_coef Fsqd
_refine_ls_weighting_details 'w=1/[\s^2^(Fo^2^)] where P=(Fo^2^+2Fc^2^)/3'
_refine_ls_weighting_scheme calc
_refine_ls_wR_factor_gt 0.0889
_refine_ls_wR_factor_ref 0.1055
_reflns_Friedel_coverage 0.820
_reflns_Friedel_fraction_full 0.887
_reflns_Friedel_fraction_max 0.886
_reflns_number_gt 3296
_reflns_number_total 5623
_reflns_threshold_expression 'I > 2\s(I)'
_cod_data_source_file ol7b02189_si_002.cif
_cod_data_source_block exp_286
_cod_depositor_comments 'Adding full bibliography for 1547176--1547177.cif.'
_cod_original_cell_volume 3043.63(18)
_cod_database_code 1547176
_chemical_oxdiff_formula 'C17 H13 Br N2 O2'
_shelx_space_group_comment
;
The symmetry employed for this shelxl refinement is uniquely defined
by the following loop, which should always be used as a source of
symmetry information in preference to the above space-group names.
They are only intended as comments.
;
_reflns_odcompleteness_completeness 99.94
_reflns_odcompleteness_iscentric 1
_reflns_odcompleteness_theta 25.97
_olex2_refinement_description
;
1. Fixed Uiso
 At 1.2 times of:
  All C(H) groups
 At 1.5 times of:
  All C(H,H,H) groups
2.a Ternary CH refined with riding coordinates:
 C00D(H00E), C00N(H00N)
2.b Aromatic/amide H refined with riding coordinates:
 C00C(H00D), C00F(H00F), C00I(H00I), C00L(H00L), C00M(H00M), C00T(H00T),
 C00W(H00W), C00X(H00X), C00Y(H00Y), C010(H010), C011(H011), C012(H012),
 C013(H013), C014(H014), C015(H015), C016(H016), C017(H017), C018(H018)
2.c Idealised Me refined as rotating group:
 C00E(H00G,H00H,H00J), C00V(H00A,H00B,H00C)
;
_shelx_shelxl_version_number 2014/7
_olex2_date_sample_data_collection 2017-03-11
_olex2_submission_special_instructions 'No special instructions were received'
_oxdiff_exptl_absorpt_empirical_details
;
Empirical correction (ABSPACK) includes:
- Absorption correction using spherical harmonics
- Frame scaling
;
_oxdiff_exptl_absorpt_empirical_full_max 1.730
_oxdiff_exptl_absorpt_empirical_full_min 0.587

loop_
_space_group_symop_operation_xyz
'x, y, z'
'-x, -y, z+1/2'
'-y, x, z+3/4'
'y, -x, z+1/4'

loop_
_atom_site_label
_atom_site_type_symbol
_atom_site_fract_x
_atom_site_fract_y
_atom_site_fract_z
_atom_site_U_iso_or_equiv
_atom_site_adp_type
_atom_site_occupancy
_atom_site_site_symmetry_order
_atom_site_calc_flag
_atom_site_refinement_flags_posn
Br01 Br 0.15425(7) 0.37224(7) 0.80210(8) 0.0328(3) Uani 1 1 d .
Br02 Br 0.38816(7) 1.10287(7) 0.68754(8) 0.0333(3) Uani 1 1 d .
O003 O 0.3216(4) 0.7041(4) 0.8225(4) 0.0232(16) Uani 1 1 d .
O004 O 0.2834(4) 0.6123(5) 0.6351(5) 0.0274(17) Uani 1 1 d .
O005 O 0.1926(4) 0.7934(4) 0.6936(5) 0.0254(16) Uani 1 1 d .
O006 O 0.1994(4) 0.8928(5) 0.5045(5) 0.0316(18) Uani 1 1 d .
N007 N 0.0985(6) 0.7743(5) 0.4683(6) 0.027(2) Uani 1 1 d .
N008 N 0.3842(5) 0.7270(5) 0.5862(6) 0.0208(19) Uani 1 1 d .
N009 N 0.4342(6) 0.8012(6) 0.6277(6) 0.028(2) Uani 1 1 d .
N00A N 0.0536(5) 0.7005(6) 0.5176(6) 0.023(2) Uani 1 1 d .
C00B C 0.4273(6) 0.7928(6) 0.7145(7) 0.020(2) Uani 1 1 d .
C00C C 0.1945(6) 1.1416(6) 0.6839(7) 0.023(2) Uani 1 1 d .
H00D H 0.2119 1.2045 0.6771 0.027 Uiso 1 1 calc R
C00D C 0.1177(6) 0.8560(6) 0.7021(7) 0.022(2) Uani 1 1 d .
H00E H 0.0690 0.8391 0.7480 0.027 Uiso 1 1 calc R
C00E C 0.0411(6) 0.6442(6) 0.6742(7) 0.027(3) Uani 1 1 d .
H00G H -0.0081 0.6718 0.7115 0.040 Uiso 1 1 calc GR
H00H H 0.0940 0.6299 0.7138 0.040 Uiso 1 1 calc GR
H00J H 0.0185 0.5874 0.6454 0.040 Uiso 1 1 calc GR
C00F C 0.2919(6) 0.5098(6) 0.8082(7) 0.021(2) Uani 1 1 d .
H00F H 0.2412 0.5512 0.8055 0.026 Uiso 1 1 calc R
C00G C 0.2785(7) 0.4147(7) 0.8070(8) 0.033(3) Uani 1 1 d .
C00H C 0.2606(6) 1.0742(7) 0.6858(8) 0.027(2) Uani 1 1 d .
C00I C 0.3502(7) 0.3525(6) 0.8078(7) 0.028(2) Uani 1 1 d .
H00I H 0.3390 0.2880 0.8057 0.034 Uiso 1 1 calc R
C00J C 0.1493(6) 0.8287(6) 0.5269(7) 0.023(2) Uani 1 1 d .
C00K C 0.3379(7) 0.6727(7) 0.6500(7) 0.023(2) Uani 1 1 d .
C00L C 0.1314(6) 0.8452(7) 0.3204(7) 0.026(3) Uani 1 1 d .
H00L H 0.1458 0.9011 0.3513 0.032 Uiso 1 1 calc R
C00M C 0.2363(6) 0.9796(6) 0.6916(7) 0.023(2) Uani 1 1 d .
H00M H 0.2823 0.9329 0.6919 0.028 Uiso 1 1 calc R
C00N C 0.4000(6) 0.6455(6) 0.8174(7) 0.025(2) Uani 1 1 d .
H00N H 0.4543 0.6650 0.8552 0.030 Uiso 1 1 calc R
C00O C 0.1260(7) 0.7942(7) 0.6198(7) 0.023(2) Uani 1 1 d .
C00P C 0.0697(6) 0.7099(7) 0.6019(7) 0.021(2) Uani 1 1 d .
C00Q C 0.3715(6) 0.7268(7) 0.4876(7) 0.025(2) Uani 1 1 d .
C00R C 0.1010(7) 0.7689(7) 0.3700(7) 0.027(3) Uani 1 1 d .
C00S C 0.3823(6) 0.5422(6) 0.8134(7) 0.021(2) Uani 1 1 d .
C00T C 0.3144(7) 0.6577(7) 0.3496(7) 0.030(3) Uani 1 1 d .
H00T H 0.2846 0.6076 0.3195 0.035 Uiso 1 1 calc R
C00U C 0.1427(6) 0.9571(6) 0.6967(7) 0.021(2) Uani 1 1 d .
C00V C 0.4660(7) 0.8588(6) 0.7819(8) 0.034(3) Uani 1 1 d .
H00A H 0.5126 0.8276 0.8198 0.051 Uiso 1 1 calc GR
H00B H 0.4165 0.8820 0.8217 0.051 Uiso 1 1 calc GR
H00C H 0.4947 0.9105 0.7490 0.051 Uiso 1 1 calc GR
C00W C 0.0760(6) 1.0259(6) 0.6985(7) 0.024(2) Uani 1 1 d .
H00W H 0.0126 1.0103 0.7043 0.029 Uiso 1 1 calc R
C00X C 0.4558(6) 0.4818(7) 0.8162(7) 0.028(3) Uani 1 1 d .
H00X H 0.5170 0.5047 0.8211 0.034 Uiso 1 1 calc R
C00Y C 0.1028(6) 1.1184(6) 0.6916(7) 0.027(2) Uani 1 1 d .
H00Y H 0.0572 1.1656 0.6923 0.033 Uiso 1 1 calc R
C00Z C 0.3747(6) 0.7087(6) 0.7404(7) 0.022(2) Uani 1 1 d .
C010 C 0.4048(6) 0.8017(6) 0.4376(8) 0.026(2) Uani 1 1 d .
H010 H 0.4372 0.8503 0.4674 0.032 Uiso 1 1 calc R
C011 C 0.3279(6) 0.6545(7) 0.4427(7) 0.027(2) Uani 1 1 d .
H011 H 0.3074 0.6025 0.4769 0.032 Uiso 1 1 calc R
C012 C 0.0778(7) 0.6870(7) 0.3274(8) 0.033(3) Uani 1 1 d .
H012 H 0.0564 0.6357 0.3622 0.040 Uiso 1 1 calc R
C013 C 0.3432(6) 0.7327(7) 0.2983(9) 0.036(3) Uani 1 1 d .
H013 H 0.3314 0.7355 0.2339 0.043 Uiso 1 1 calc R
C014 C 0.1404(7) 0.8387(8) 0.2257(8) 0.035(3) Uani 1 1 d .
H014 H 0.1607 0.8906 0.1912 0.042 Uiso 1 1 calc R
C015 C 0.4400(6) 0.3874(6) 0.8118(8) 0.028(3) Uani 1 1 d .
H015 H 0.4908 0.3460 0.8116 0.034 Uiso 1 1 calc R
C016 C 0.0867(7) 0.6816(8) 0.2307(8) 0.032(3) Uani 1 1 d .
H016 H 0.0700 0.6264 0.1995 0.039 Uiso 1 1 calc R
C017 C 0.1196(7) 0.7563(8) 0.1807(8) 0.041(3) Uani 1 1 d .
H017 H 0.1281 0.7512 0.1159 0.050 Uiso 1 1 calc R
C018 C 0.3896(7) 0.8037(8) 0.3421(7) 0.035(3) Uani 1 1 d .
H018 H 0.4113 0.8546 0.3069 0.042 Uiso 1 1 calc R

loop_
_atom_site_aniso_label
_atom_site_aniso_U_11
_atom_site_aniso_U_22
_atom_site_aniso_U_33
_atom_site_aniso_U_23
_atom_site_aniso_U_13
_atom_site_aniso_U_12
Br01 0.0301(6) 0.0297(6) 0.0386(8) -0.0003(5) 0.0018(5) -0.0043(5)
Br02 0.0307(6) 0.0312(6) 0.0382(8) 0.0044(6) -0.0018(5) -0.0053(5)
O003 0.020(4) 0.030(4) 0.020(4) -0.002(3) -0.002(3) 0.007(3)
O004 0.027(4) 0.025(4) 0.030(5) -0.002(3) -0.007(3) -0.003(3)
O005 0.021(4) 0.024(4) 0.031(5) -0.001(3) -0.006(3) 0.001(3)
O006 0.035(4) 0.030(4) 0.030(5) -0.007(3) 0.005(4) -0.009(4)
N007 0.030(5) 0.023(5) 0.026(6) 0.004(4) 0.002(4) -0.006(4)
N008 0.014(4) 0.023(4) 0.025(5) -0.002(4) -0.005(3) 0.008(4)
N009 0.032(5) 0.029(5) 0.024(6) 0.000(4) 0.003(4) -0.002(4)
N00A 0.024(5) 0.027(5) 0.020(5) -0.001(4) -0.002(4) -0.001(4)
C00B 0.017(5) 0.018(5) 0.025(6) 0.004(4) -0.004(4) -0.003(4)
C00C 0.033(6) 0.020(5) 0.015(6) -0.001(5) 0.003(5) 0.006(4)
C00D 0.025(5) 0.029(6) 0.012(6) -0.013(4) -0.003(4) 0.006(4)
C00E 0.027(6) 0.021(5) 0.033(7) 0.002(5) -0.002(5) 0.004(4)
C00F 0.023(5) 0.022(5) 0.019(6) -0.003(4) 0.006(5) 0.007(4)
C00G 0.027(6) 0.040(7) 0.032(7) -0.005(6) 0.011(6) 0.006(5)
C00H 0.024(5) 0.029(6) 0.028(7) -0.006(5) -0.001(5) 0.005(4)
C00I 0.036(6) 0.018(5) 0.030(7) -0.006(5) 0.009(6) 0.001(5)
C00J 0.017(5) 0.020(5) 0.032(7) 0.000(4) 0.004(5) -0.001(4)
C00K 0.022(5) 0.021(5) 0.025(7) 0.008(4) 0.004(5) 0.002(4)
C00L 0.024(6) 0.038(6) 0.017(7) -0.003(5) -0.004(5) 0.001(5)
C00M 0.028(5) 0.028(5) 0.013(6) 0.000(5) 0.004(5) 0.008(4)
C00N 0.020(5) 0.030(6) 0.024(7) -0.005(5) -0.003(5) 0.001(5)
C00O 0.021(5) 0.022(6) 0.027(7) 0.001(5) 0.006(5) 0.002(4)
C00P 0.018(5) 0.023(5) 0.023(7) 0.006(5) -0.001(4) 0.006(4)
C00Q 0.020(5) 0.030(6) 0.024(7) -0.001(5) 0.000(4) 0.001(5)
C00R 0.021(6) 0.035(6) 0.025(7) -0.003(5) 0.007(5) -0.001(5)
C00S 0.024(5) 0.024(5) 0.015(6) -0.003(4) -0.007(5) -0.003(4)
C00T 0.024(6) 0.038(7) 0.027(7) -0.005(5) -0.003(5) 0.000(5)
C00U 0.025(5) 0.026(5) 0.010(5) -0.004(4) -0.003(4) 0.000(4)
C00V 0.044(7) 0.027(6) 0.030(7) -0.002(5) -0.010(5) -0.004(5)
C00W 0.027(5) 0.022(5) 0.023(7) 0.004(5) 0.004(5) 0.000(4)
C00X 0.028(6) 0.031(6) 0.026(7) 0.003(5) -0.008(5) -0.010(5)
C00Y 0.031(6) 0.022(5) 0.028(7) 0.004(5) 0.010(5) 0.007(5)
C00Z 0.024(5) 0.022(5) 0.020(6) -0.011(4) 0.001(4) 0.002(4)
C010 0.027(5) 0.021(5) 0.031(7) 0.000(5) 0.006(5) 0.007(4)
C011 0.031(6) 0.033(6) 0.016(6) -0.001(5) 0.003(5) -0.003(5)
C012 0.031(6) 0.037(7) 0.032(7) -0.012(6) -0.014(5) 0.002(5)
C013 0.024(6) 0.048(7) 0.036(8) -0.003(6) 0.003(6) 0.015(5)
C014 0.033(7) 0.049(7) 0.023(7) 0.015(6) -0.004(5) 0.004(6)
C015 0.022(5) 0.024(6) 0.038(7) 0.003(5) 0.002(5) 0.006(4)
C016 0.032(6) 0.037(7) 0.028(7) -0.004(5) -0.002(5) 0.014(5)
C017 0.038(7) 0.070(9) 0.015(7) -0.016(7) 0.005(6) 0.014(6)
C018 0.039(7) 0.042(7) 0.024(7) 0.009(5) 0.017(5) 0.012(6)

loop_
_atom_type_symbol
_atom_type_description
_atom_type_scat_dispersion_real
_atom_type_scat_dispersion_imag
_atom_type_scat_source
C C 0.0033 0.0016 'International Tables Vol C Tables 4.2.6.8 and 6.1.1.4'
H H 0.0000 0.0000 'International Tables Vol C Tables 4.2.6.8 and 6.1.1.4'
Br Br -0.2901 2.4595 'International Tables Vol C Tables 4.2.6.8 and 6.1.1.4'
N N 0.0061 0.0033 'International Tables Vol C Tables 4.2.6.8 and 6.1.1.4'
O O 0.0106 0.0060 'International Tables Vol C Tables 4.2.6.8 and 6.1.1.4'

loop_
_exptl_crystal_face_index_h
_exptl_crystal_face_index_k
_exptl_crystal_face_index_l
_exptl_crystal_face_perp_dist
13 15 -3 0.0718
1 0 1 0.0712
-1 0 -1 0.0695
1 5 -3 0.0724
-2 -5 1 0.0151
-5 2 2 0.0810
5 -2 -1 0.0882
1 -3 -5 0.0792
3 17 11 0.0998

loop_
_geom_angle_atom_site_label_1
_geom_angle_atom_site_label_2
_geom_angle_atom_site_label_3
_geom_angle
C00Z O003 C00N 63.3(6)
C00D O005 C00O 63.0(6)
C00J N007 N00A 111.2(8)
C00J N007 C00R 129.4(9)
C00R N007 N00A 117.8(8)
N009 N008 C00Q 118.9(8)
C00K N008 N009 113.0(8)
C00K N008 C00Q 126.7(9)
C00B N009 N008 107.8(8)
C00P N00A N007 108.7(8)
N009 C00B C00V 124.3(9)
N009 C00B C00Z 111.7(9)
C00V C00B C00Z 124.0(9)
C00H C00C H00D 120.0
C00H C00C C00Y 120.0(9)
C00Y C00C H00D 120.0
O005 C00D H00E 116.1
O005 C00D C00O 59.2(6)
O005 C00D C00U 115.6(8)
C00O C00D H00E 116.1
C00O C00D C00U 121.3(9)
C00U C00D H00E 116.1
H00G C00E H00H 109.5
H00G C00E H00J 109.5
H00H C00E H00J 109.5
C00P C00E H00G 109.5
C00P C00E H00H 109.5
C00P C00E H00J 109.5
C00G C00F H00F 121.1
C00G C00F C00S 117.7(9)
C00S C00F H00F 121.1
C00F C00G Br01 116.9(7)
C00I C00G Br01 120.2(8)
C00I C00G C00F 122.9(9)
C00C C00H Br02 121.8(7)
C00C C00H C00M 121.1(9)
C00M C00H Br02 117.0(7)
C00G C00I H00I 121.1
C00G C00I C015 117.8(9)
C015 C00I H00I 121.1
O006 C00J N007 126.2(10)
O006 C00J C00O 129.5(10)
N007 C00J C00O 104.2(8)
O004 C00K N008 127.8(10)
O004 C00K C00Z 129.9(9)
N008 C00K C00Z 102.3(8)
C00R C00L H00L 120.3
C014 C00L H00L 120.3
C014 C00L C00R 119.3(10)
C00H C00M H00M 121.0
C00U C00M C00H 118.1(9)
C00U C00M H00M 121.0
O003 C00N H00N 115.6
O003 C00N C00S 117.1(8)
O003 C00N C00Z 58.3(6)
C00S C00N H00N 115.6
C00Z C00N H00N 115.6
C00Z C00N C00S 122.4(9)
O005 C00O C00D 57.8(6)
O005 C00O C00J 121.8(8)
O005 C00O C00P 119.2(8)
C00J C00O C00D 122.9(9)
C00J C00O C00P 104.1(9)
C00P C00O C00D 125.8(9)
N00A C00P C00E 124.9(10)
N00A C00P C00O 111.1(9)
C00E C00P C00O 123.9(9)
C010 C00Q N008 118.1(9)
C011 C00Q N008 121.7(10)
C011 C00Q C010 120.2(10)
C00L C00R N007 118.7(9)
C012 C00R N007 119.2(10)
C012 C00R C00L 122.0(10)
C00F C00S C00N 119.5(9)
C00X C00S C00F 120.9(9)
C00X C00S C00N 119.5(8)
C011 C00T H00T 119.5
C011 C00T C013 120.9(11)
C013 C00T H00T 119.5
C00M C00U C00D 117.5(8)
C00W C00U C00D 121.9(8)
C00W C00U C00M 120.6(9)
C00B C00V H00A 109.5
C00B C00V H00B 109.5
C00B C00V H00C 109.5
H00A C00V H00B 109.5
H00A C00V H00C 109.5
H00B C00V H00C 109.5
C00U C00W H00W 120.2
C00U C00W C00Y 119.6(8)
C00Y C00W H00W 120.2
C00S C00X H00X 120.1
C00S C00X C015 119.7(9)
C015 C00X H00X 120.1
C00C C00Y C00W 120.6(9)
C00C C00Y H00Y 119.7
C00W C00Y H00Y 119.7
O003 C00Z C00B 121.9(8)
O003 C00Z C00K 121.4(8)
O003 C00Z C00N 58.4(6)
C00B C00Z C00K 104.2(8)
C00B C00Z C00N 124.5(8)
C00N C00Z C00K 121.7(8)
C00Q C010 H010 120.8
C00Q C010 C018 118.4(10)
C018 C010 H010 120.8
C00Q C011 H011 119.8
C00T C011 C00Q 120.3(10)
C00T C011 H011 119.8
C00R C012 H012 121.0
C00R C012 C016 118.1(11)
C016 C012 H012 121.0
C00T C013 H013 120.5
C00T C013 C018 119.1(12)
C018 C013 H013 120.5
C00L C014 H014 119.9
C00L C014 C017 120.2(10)
C017 C014 H014 119.9
C00I C015 H015 119.6
C00X C015 C00I 120.8(9)
C00X C015 H015 119.6
C012 C016 H016 119.8
C017 C016 C012 120.5(11)
C017 C016 H016 119.8
C014 C017 H017 120.1
C016 C017 C014 119.9(11)
C016 C017 H017 120.1
C010 C018 H018 119.5
C013 C018 C010 121.0(11)
C013 C018 H018 119.5

loop_
_geom_bond_atom_site_label_1
_geom_bond_atom_site_label_2
_geom_bond_distance
Br01 C00G 1.904(10)
Br02 C00H 1.895(9)
O003 C00N 1.421(10)
O003 C00Z 1.418(11)
O004 C00K 1.199(11)
O005 C00D 1.420(10)
O005 C00O 1.442(11)
O006 C00J 1.223(11)
N007 N00A 1.440(11)
N007 C00J 1.373(12)
N007 C00R 1.428(12)
N008 N009 1.430(11)
N008 C00K 1.387(12)
N008 C00Q 1.440(12)
N009 C00B 1.268(12)
N00A C00P 1.251(11)
C00B C00V 1.478(13)
C00B C00Z 1.487(12)
C00C H00D 0.9500
C00C C00H 1.369(12)
C00C C00Y 1.376(12)
C00D H00E 1.0000
C00D C00O 1.496(13)
C00D C00U 1.511(12)
C00E H00G 0.9800
C00E H00H 0.9800
C00E H00J 0.9800
C00E C00P 1.475(13)
C00F H00F 0.9500
C00F C00G 1.393(13)
C00F C00S 1.393(12)
C00G C00I 1.374(12)
C00H C00M 1.418(12)
C00I H00I 0.9500
C00I C015 1.397(12)
C00J C00O 1.476(13)
C00K C00Z 1.508(13)
C00L H00L 0.9500
C00L C00R 1.390(13)
C00L C014 1.381(14)
C00M H00M 0.9500
C00M C00U 1.397(12)
C00N H00N 1.0000
C00N C00S 1.520(12)
C00N C00Z 1.489(13)
C00O C00P 1.492(13)
C00Q C010 1.392(13)
C00Q C011 1.385(13)
C00R C012 1.379(13)
C00S C00X 1.380(12)
C00T H00T 0.9500
C00T C011 1.365(14)
C00T C013 1.382(14)
C00U C00W 1.390(11)
C00V H00A 0.9800
C00V H00B 0.9800
C00V H00C 0.9800
C00W H00W 0.9500
C00W C00Y 1.399(12)
C00X H00X 0.9500
C00X C015 1.388(12)
C00Y H00Y 0.9500
C010 H010 0.9500
C010 C018 1.402(14)
C011 H011 0.9500
C012 H012 0.9500
C012 C016 1.410(14)
C013 H013 0.9500
C013 C018 1.382(15)
C014 H014 0.9500
C014 C017 1.394(14)
C015 H015 0.9500
C016 H016 0.9500
C016 C017 1.387(14)
C017 H017 0.9500
C018 H018 0.9500

loop_
_geom_torsion_atom_site_label_1
_geom_torsion_atom_site_label_2
_geom_torsion_atom_site_label_3
_geom_torsion_atom_site_label_4
_geom_torsion
Br01 C00G C00I C015 -179.7(9)
Br02 C00H C00M C00U 175.7(7)
O003 C00N C00S C00F 4.6(15)
O003 C00N C00S C00X -174.5(9)
O003 C00N C00Z C00B 109.3(10)
O003 C00N C00Z C00K -109.8(10)
O004 C00K C00Z O003 -28.6(16)
O004 C00K C00Z C00B -171.1(10)
O004 C00K C00Z C00N 41.4(15)
O005 C00D C00O C00J -109.5(10)
O005 C00D C00O C00P 104.9(10)
O005 C00D C00U C00M -5.0(14)
O005 C00D C00U C00W 176.2(9)
O005 C00O C00P N00A -145.7(9)
O005 C00O C00P C00E 31.5(13)
O006 C00J C00O O005 -36.3(15)
O006 C00J C00O C00D 33.4(15)
O006 C00J C00O C00P -174.8(9)
N007 N00A C00P C00E -175.4(8)
N007 N00A C00P C00O 1.8(11)
N007 C00J C00O O005 146.1(9)
N007 C00J C00O C00D -144.2(9)
N007 C00J C00O C00P 7.7(9)
N007 C00R C012 C016 -175.9(9)
N008 N009 C00B C00V -177.0(8)
N008 N009 C00B C00Z 2.5(11)
N008 C00K C00Z O003 152.2(8)
N008 C00K C00Z C00B 9.6(9)
N008 C00K C00Z C00N -137.9(9)
N008 C00Q C010 C018 -177.6(8)
N008 C00Q C011 C00T 178.0(9)
N009 N008 C00K O004 171.7(9)
N009 N008 C00K C00Z -9.0(9)
N009 N008 C00Q C010 -3.1(12)
N009 N008 C00Q C011 176.5(8)
N009 C00B C00Z O003 -150.1(9)
N009 C00B C00Z C00K -7.9(11)
N009 C00B C00Z C00N 138.5(10)
N00A N007 C00J O006 175.1(9)
N00A N007 C00J C00O -7.2(10)
N00A N007 C00R C00L 170.5(8)
N00A N007 C00R C012 -12.7(14)
C00C C00H C00M C00U -1.0(17)
C00D O005 C00O C00J 111.4(10)
C00D O005 C00O C00P -116.1(10)
C00D C00O C00P N00A 144.7(10)
C00D C00O C00P C00E -38.1(15)
C00D C00U C00W C00Y -178.9(9)
C00F C00G C00I C015 1.2(18)
C00F C00S C00X C015 1.4(17)
C00G C00F C00S C00N -178.5(10)
C00G C00F C00S C00X 0.7(16)
C00G C00I C015 C00X 0.9(17)
C00H C00C C00Y C00W -2.1(17)
C00H C00M C00U C00D 179.5(9)
C00H C00M C00U C00W -1.6(16)
C00J N007 N00A C00P 3.7(11)
C00J N007 C00R C00L -25.4(16)
C00J N007 C00R C012 151.4(10)
C00J C00O C00P N00A -6.0(11)
C00J C00O C00P C00E 171.2(8)
C00K N008 N009 C00B 4.6(11)
C00K N008 C00Q C010 162.9(9)
C00K N008 C00Q C011 -17.4(15)
C00L C00R C012 C016 0.8(16)
C00L C014 C017 C016 2.4(16)
C00M C00U C00W C00Y 2.4(15)
C00N O003 C00Z C00B -113.6(10)
C00N O003 C00Z C00K 110.4(10)
C00N C00S C00X C015 -179.5(10)
C00O O005 C00D C00U -112.7(10)
C00O C00D C00U C00M -73.1(13)
C00O C00D C00U C00W 108.1(11)
C00Q N008 N009 C00B 172.4(8)
C00Q N008 C00K O004 4.9(16)
C00Q N008 C00K C00Z -175.8(8)
C00Q C010 C018 C013 -0.6(14)
C00R N007 N00A C00P 170.5(8)
C00R N007 C00J O006 10.2(16)
C00R N007 C00J C00O -172.1(9)
C00R C00L C014 C017 -0.4(16)
C00R C012 C016 C017 1.2(16)
C00S C00F C00G Br01 178.9(8)
C00S C00F C00G C00I -2.1(17)
C00S C00N C00Z O003 104.0(10)
C00S C00N C00Z C00B -146.7(10)
C00S C00N C00Z C00K -5.8(14)
C00S C00X C015 C00I -2.2(18)
C00T C013 C018 C010 -2.0(14)
C00U C00D C00O O005 103.0(9)
C00U C00D C00O C00J -6.5(14)
C00U C00D C00O C00P -152.1(9)
C00U C00W C00Y C00C -0.5(16)
C00V C00B C00Z O003 29.3(14)
C00V C00B C00Z C00K 171.6(9)
C00V C00B C00Z C00N -42.0(14)
C00Y C00C C00H Br02 -173.7(8)
C00Y C00C C00H C00M 2.9(17)
C00Z O003 C00N C00S -113.0(10)
C00Z C00N C00S C00F -63.3(14)
C00Z C00N C00S C00X 117.5(11)
C010 C00Q C011 C00T -2.4(15)
C011 C00Q C010 C018 2.8(14)
C011 C00T C013 C018 2.4(15)
C012 C016 C017 C014 -2.8(16)
C013 C00T C011 C00Q -0.2(15)
C014 C00L C00R N007 175.5(9)
C014 C00L C00R C012 -1.2(16)

loop_
_exptl_oxdiff_crystal_face_indexfrac_h
_exptl_oxdiff_crystal_face_indexfrac_k
_exptl_oxdiff_crystal_face_indexfrac_l
_exptl_oxdiff_crystal_face_x
_exptl_oxdiff_crystal_face_y
_exptl_oxdiff_crystal_face_z
13.0008 15.0000 -3.0000 -0.1816 0.8498 0.4604
1.0001 -0.0000 1.0000 -0.0020 -0.0093 0.0686
-1.0001 0.0000 -1.0000 0.0020 0.0093 -0.0686
1.0001 5.0000 -3.0000 -0.0862 0.2742 -0.0350
-2.0003 -5.0000 1.0000 0.1124 -0.2349 -0.0639
-4.9996 2.0000 2.0000 -0.2319 -0.0981 -0.1246
4.9997 -2.0000 -1.0000 0.2077 0.0681 0.1548
0.9993 -3.0000 -5.0000 0.2518 0.0724 -0.1231
3.0023 16.9999 10.9999 -0.8150 0.2885 0.5065
